data_7044506
loop_
_publ_author_name
'Whited, Matthew T.'
'Zhang, Jia'
'Ma, Senjie'
'Nguyen, Binh D.'
'Janzen, Daron E.'

_publ_section_title
;
 Silylene-assisted hydride transfer to CO2 and CS2 at a [P2Si]Ru
 pincer-type complex
;
_journal_name_full 'Dalton Trans.'
_journal_paper_doi 10.1039/C7DT03659K
_journal_year 2017
_chemical_formula_moiety 'C55 H45 O P3 Ru Si, 2(C H2 Cl2)'
_chemical_formula_sum 'C57 H49 Cl4 O P3 Ru Si'
_chemical_formula_weight 1113.83
_space_group_crystal_system monoclinic
_space_group_IT_number 14
_space_group_name_Hall '-P 2ybc'
_space_group_name_H-M_alt 'P 1 21/c 1'
_symmetry_space_group_name_Hall '-P 2ybc'
_symmetry_space_group_name_H-M 'P 1 21/c 1'
_atom_sites_solution_hydrogens mixed
_atom_sites_solution_primary direct
_atom_sites_solution_secondary difmap
_audit_creation_date 2017-07-27
_audit_creation_method
;
Olex2 1.2
(compiled 2017.03.28 svn.r3405 for OlexSys, GUI svn.r5337)
;
_audit_update_record
;
2017-08-01 deposited with the CCDC.
2017-10-16 downloaded from the CCDC.
;
_cell_angle_alpha 90
_cell_angle_beta 92.353(6)
_cell_angle_gamma 90
_cell_formula_units_Z 4
_cell_length_a 12.5608(10)
_cell_length_b 17.3752(14)
_cell_length_c 23.586(2)
_cell_measurement_reflns_used 31633
_cell_measurement_temperature 173(2)
_cell_measurement_theta_max 26.50
_cell_measurement_theta_min 3.00
_cell_volume 5143.2(7)
_computing_cell_refinement 'CrystalClear-SM Expert 2.0 r13 (Rigaku, 2011)'
_computing_data_collection 'CrystalClear-SM Expert 2.0 r13 (Rigaku, 2011)'
_computing_data_reduction 'CrystalClear-SM Expert 2.0 r13 (Rigaku, 2011)'
_computing_molecular_graphics 'Olex2 (Dolomanov et al., 2009)'
_computing_publication_material 'Olex2 (Dolomanov et al., 2009)'
_computing_structure_refinement 'ShelXL (Sheldrick, 2015)'
_computing_structure_solution 'SIR92 (Altomare, et al., 1994)'
_diffrn_ambient_temperature 173.15
_diffrn_detector_area_resol_mean 6.849
_diffrn_measured_fraction_theta_full 0.998
_diffrn_measured_fraction_theta_max 0.997
_diffrn_measurement_device_type 'Rigaku XtaLAB mini'
_diffrn_measurement_method \w
_diffrn_radiation_type MoK\a
_diffrn_radiation_wavelength 0.71075
_diffrn_reflns_av_R_equivalents 0.0712
_diffrn_reflns_av_unetI/netI 0.0658
_diffrn_reflns_Laue_measured_fraction_full 0.998
_diffrn_reflns_Laue_measured_fraction_max 0.997
_diffrn_reflns_limit_h_max 15
_diffrn_reflns_limit_h_min -15
_diffrn_reflns_limit_k_max 21
_diffrn_reflns_limit_k_min -21
_diffrn_reflns_limit_l_max 29
_diffrn_reflns_limit_l_min -29
_diffrn_reflns_number 38363
_diffrn_reflns_point_group_measured_fraction_full 0.998
_diffrn_reflns_point_group_measured_fraction_max 0.997
_diffrn_reflns_theta_full 25.242
_diffrn_reflns_theta_max 26.373
_diffrn_reflns_theta_min 2.999
_exptl_absorpt_coefficient_mu 0.670
_exptl_absorpt_correction_T_max 0.948
_exptl_absorpt_correction_T_min 0.767
_exptl_absorpt_correction_type multi-scan
_exptl_absorpt_process_details 'REQAB (Rigaku, 1998)'
_exptl_crystal_colour Colorless
_exptl_crystal_density_diffrn 1.438
_exptl_crystal_density_method 'not measured'
_exptl_crystal_description Prism
_exptl_crystal_F_000 2280
_exptl_crystal_recrystallization_method 'Re-crystallisation from solvent: dichloromethane'
_exptl_crystal_size_max 0.33
_exptl_crystal_size_mid 0.15
_exptl_crystal_size_min 0.08
_refine_diff_density_max 0.771
_refine_diff_density_min -0.573
_refine_diff_density_rms 0.083
_refine_ls_extinction_method none
_refine_ls_goodness_of_fit_ref 1.026
_refine_ls_hydrogen_treatment mixed
_refine_ls_matrix_type full
_refine_ls_number_parameters 612
_refine_ls_number_reflns 10502
_refine_ls_number_restraints 0
_refine_ls_restrained_S_all 1.026
_refine_ls_R_factor_all 0.0768
_refine_ls_R_factor_gt 0.0489
_refine_ls_shift/su_max 0.000
_refine_ls_shift/su_mean 0.000
_refine_ls_structure_factor_coef Fsqd
_refine_ls_weighting_details 'w=1/[\s^2^(Fo^2^)+(0.0350P)^2^+5.5451P] where P=(Fo^2^+2Fc^2^)/3'
_refine_ls_weighting_scheme calc
_refine_ls_wR_factor_gt 0.0921
_refine_ls_wR_factor_ref 0.1008
_reflns_number_gt 7713
_reflns_number_total 10502
_reflns_threshold_expression 'I > 2\s(I)'
_cod_data_source_file c7dt03659k2.cif
_cod_data_source_block compound_2
_cod_original_cell_volume 5143.3(7)
_cod_database_code 7044506
_shelx_estimated_absorpt_t_max 0.948
_shelx_estimated_absorpt_t_min 0.809

loop_
_space_group_symop_operation_xyz
'x, y, z'
'-x, y+1/2, -z+1/2'
'-x, -y, -z'
'x, -y-1/2, z-1/2'

loop_
_atom_site_label
_atom_site_type_symbol
_atom_site_fract_x
_atom_site_fract_y
_atom_site_fract_z
_atom_site_U_iso_or_equiv
_atom_site_adp_type
_atom_site_occupancy
_atom_site_site_symmetry_order
_atom_site_calc_flag
_atom_site_refinement_flags_posn
Ru1 Ru 0.24727(2) 0.20286(2) 0.39592(2) 0.01667(8) Uani 1 1 d .
H H 0.230(3) 0.2890(19) 0.3738(14) 0.028(10) Uiso 1 1 d .
P1 P 0.39441(7) 0.27006(5) 0.43404(4) 0.01825(19) Uani 1 1 d .
P2 P 0.06812(7) 0.19108(5) 0.36741(4) 0.0211(2) Uani 1 1 d .
P3 P 0.32722(7) 0.15617(5) 0.31056(4) 0.0192(2) Uani 1 1 d .
Si1 Si 0.16551(8) 0.25727(6) 0.47582(4) 0.0226(2) Uani 1 1 d .
H1 H 0.140(3) 0.2107(19) 0.5284(14) 0.029(10) Uiso 1 1 d .
O1 O 0.2612(2) 0.04708(15) 0.45490(12) 0.0405(7) Uani 1 1 d .
C1 C 0.2575(3) 0.1053(2) 0.43166(15) 0.0234(8) Uani 1 1 d .
C2 C 0.2513(3) 0.33841(19) 0.50578(14) 0.0218(8) Uani 1 1 d .
C3 C 0.2230(3) 0.3916(2) 0.54775(16) 0.0327(9) Uani 1 1 d .
H3 H 0.1531 0.3904 0.5616 0.039 Uiso 1 1 calc R
C4 C 0.2953(3) 0.4453(2) 0.56910(17) 0.0354(10) Uani 1 1 d .
H4 H 0.2740 0.4815 0.5966 0.042 Uiso 1 1 calc R
C5 C 0.3974(4) 0.4467(2) 0.55078(16) 0.0341(10) Uani 1 1 d .
H5 H 0.4469 0.4834 0.5660 0.041 Uiso 1 1 calc R
C6 C 0.4286(3) 0.3945(2) 0.50991(15) 0.0279(8) Uani 1 1 d .
H6 H 0.4996 0.3949 0.4975 0.033 Uiso 1 1 calc R
C7 C 0.3552(3) 0.34162(19) 0.48735(14) 0.0199(7) Uani 1 1 d .
C8 C 0.0283(3) 0.2941(2) 0.45281(15) 0.0257(8) Uani 1 1 d .
C9 C -0.0346(3) 0.3467(2) 0.48134(18) 0.0358(10) Uani 1 1 d .
H9 H -0.0109 0.3647 0.5177 0.043 Uiso 1 1 calc R
C10 C -0.1304(3) 0.3731(2) 0.45780(18) 0.0385(10) Uani 1 1 d .
H10 H -0.1708 0.4100 0.4775 0.046 Uiso 1 1 calc R
C11 C -0.1673(3) 0.3458(2) 0.40583(17) 0.0327(9) Uani 1 1 d .
H11 H -0.2324 0.3647 0.3893 0.039 Uiso 1 1 calc R
C12 C -0.1097(3) 0.2911(2) 0.37765(16) 0.0281(8) Uani 1 1 d .
H12 H -0.1368 0.2708 0.3426 0.034 Uiso 1 1 calc R
C13 C -0.0124(3) 0.26596(19) 0.40047(15) 0.0223(8) Uani 1 1 d .
C14 C 0.5032(3) 0.22072(19) 0.47481(14) 0.0216(8) Uani 1 1 d .
C15 C 0.4760(3) 0.1589(2) 0.50929(15) 0.0297(9) Uani 1 1 d .
H15 H 0.4036 0.1436 0.5109 0.036 Uiso 1 1 calc R
C16 C 0.5534(4) 0.1200(2) 0.54097(17) 0.0384(10) Uani 1 1 d .
H16 H 0.5336 0.0784 0.5644 0.046 Uiso 1 1 calc R
C17 C 0.6590(4) 0.1407(2) 0.53916(18) 0.0420(11) Uani 1 1 d .
H17 H 0.7121 0.1126 0.5602 0.050 Uiso 1 1 calc R
C18 C 0.6864(3) 0.2021(2) 0.50671(17) 0.0370(10) Uani 1 1 d .
H18 H 0.7589 0.2174 0.5061 0.044 Uiso 1 1 calc R
C19 C 0.6101(3) 0.2425(2) 0.47473(15) 0.0283(9) Uani 1 1 d .
H19 H 0.6307 0.2852 0.4526 0.034 Uiso 1 1 calc R
C20 C 0.4641(3) 0.3310(2) 0.38365(14) 0.0221(8) Uani 1 1 d .
C21 C 0.5464(3) 0.3029(2) 0.35171(15) 0.0277(8) Uani 1 1 d .
H21 H 0.5734 0.2525 0.3584 0.033 Uiso 1 1 calc R
C22 C 0.5889(3) 0.3486(3) 0.31001(16) 0.0362(10) Uani 1 1 d .
H22 H 0.6442 0.3288 0.2879 0.043 Uiso 1 1 calc R
C23 C 0.5519(4) 0.4222(3) 0.30031(17) 0.0417(11) Uani 1 1 d .
H23 H 0.5829 0.4535 0.2724 0.050 Uiso 1 1 calc R
C24 C 0.4702(3) 0.4503(2) 0.33109(16) 0.0357(10) Uani 1 1 d .
H24 H 0.4432 0.5005 0.3237 0.043 Uiso 1 1 calc R
C25 C 0.4265(3) 0.4053(2) 0.37331(15) 0.0268(8) Uani 1 1 d .
H25 H 0.3709 0.4254 0.3951 0.032 Uiso 1 1 calc R
C26 C 0.0013(3) 0.1034(2) 0.38971(15) 0.0243(8) Uani 1 1 d .
C27 C 0.0280(3) 0.0337(2) 0.3666(2) 0.0447(12) Uani 1 1 d .
H27 H 0.0772 0.0322 0.3371 0.054 Uiso 1 1 calc R
C28 C -0.0157(4) -0.0344(2) 0.3855(2) 0.0533(13) Uani 1 1 d .
H28 H 0.0046 -0.0820 0.3694 0.064 Uiso 1 1 calc R
C29 C -0.0884(4) -0.0335(3) 0.4276(2) 0.0478(12) Uani 1 1 d .
H29 H -0.1196 -0.0800 0.4402 0.057 Uiso 1 1 calc R
C30 C -0.1148(4) 0.0354(3) 0.45088(19) 0.0469(12) Uani 1 1 d .
H30 H -0.1638 0.0366 0.4805 0.056 Uiso 1 1 calc R
C31 C -0.0716(3) 0.1034(2) 0.43211(17) 0.0365(10) Uani 1 1 d .
H31 H -0.0922 0.1508 0.4485 0.044 Uiso 1 1 calc R
C32 C 0.0267(3) 0.2026(2) 0.29261(15) 0.0246(8) Uani 1 1 d .
C33 C -0.0513(3) 0.1577(2) 0.26460(17) 0.0337(9) Uani 1 1 d .
H33 H -0.0861 0.1180 0.2845 0.040 Uiso 1 1 calc R
C34 C -0.0781(3) 0.1709(3) 0.20776(18) 0.0424(11) Uani 1 1 d .
H34 H -0.1314 0.1403 0.1890 0.051 Uiso 1 1 calc R
C35 C -0.0285(4) 0.2279(3) 0.17830(19) 0.0461(11) Uani 1 1 d .
H35 H -0.0470 0.2362 0.1393 0.055 Uiso 1 1 calc R
C36 C 0.0487(3) 0.2732(2) 0.20572(17) 0.0368(10) Uani 1 1 d .
H36 H 0.0833 0.3128 0.1856 0.044 Uiso 1 1 calc R
C37 C 0.0749(3) 0.2604(2) 0.26250(16) 0.0277(8) Uani 1 1 d .
H37 H 0.1271 0.2920 0.2812 0.033 Uiso 1 1 calc R
C38 C 0.4662(3) 0.12057(19) 0.31937(14) 0.0212(8) Uani 1 1 d .
C39 C 0.5011(3) 0.0885(2) 0.37134(15) 0.0270(8) Uani 1 1 d .
H39 H 0.4533 0.0848 0.4014 0.032 Uiso 1 1 calc R
C40 C 0.6047(3) 0.0620(2) 0.37938(17) 0.0338(9) Uani 1 1 d .
H40 H 0.6271 0.0399 0.4147 0.041 Uiso 1 1 calc R
C41 C 0.6752(3) 0.0675(2) 0.33645(18) 0.0392(10) Uani 1 1 d .
H41 H 0.7462 0.0494 0.3421 0.047 Uiso 1 1 calc R
C42 C 0.6422(3) 0.0994(3) 0.28523(18) 0.0399(10) Uani 1 1 d .
H42 H 0.6905 0.1031 0.2554 0.048 Uiso 1 1 calc R
C43 C 0.5390(3) 0.1262(2) 0.27704(16) 0.0301(9) Uani 1 1 d .
H43 H 0.5176 0.1488 0.2417 0.036 Uiso 1 1 calc R
C44 C 0.2622(3) 0.0677(2) 0.28314(15) 0.0246(8) Uani 1 1 d .
C45 C 0.1855(3) 0.0687(2) 0.23879(16) 0.0307(9) Uani 1 1 d .
H45 H 0.1687 0.1158 0.2199 0.037 Uiso 1 1 calc R
C46 C 0.1333(3) 0.0014(2) 0.22194(19) 0.0404(11) Uani 1 1 d .
H46 H 0.0828 0.0026 0.1908 0.048 Uiso 1 1 calc R
C47 C 0.1540(4) -0.0665(2) 0.2497(2) 0.0452(12) Uani 1 1 d .
H47 H 0.1171 -0.1120 0.2382 0.054 Uiso 1 1 calc R
C48 C 0.2284(3) -0.0688(2) 0.29441(19) 0.0386(11) Uani 1 1 d .
H48 H 0.2426 -0.1158 0.3140 0.046 Uiso 1 1 calc R
C49 C 0.2823(3) -0.0022(2) 0.31052(16) 0.0302(9) Uani 1 1 d .
H49 H 0.3342 -0.0043 0.3409 0.036 Uiso 1 1 calc R
C50 C 0.3335(3) 0.2184(2) 0.24745(14) 0.0224(8) Uani 1 1 d .
C51 C 0.3319(3) 0.2970(2) 0.25541(15) 0.0258(8) Uani 1 1 d .
H51 H 0.3282 0.3170 0.2928 0.031 Uiso 1 1 calc R
C52 C 0.3358(3) 0.3477(2) 0.20965(16) 0.0330(9) Uani 1 1 d .
H52 H 0.3352 0.4017 0.2160 0.040 Uiso 1 1 calc R
C53 C 0.3406(3) 0.3194(2) 0.15502(16) 0.0386(10) Uani 1 1 d .
H53 H 0.3422 0.3536 0.1237 0.046 Uiso 1 1 calc R
C54 C 0.3429(3) 0.2407(2) 0.14653(16) 0.0364(10) Uani 1 1 d .
H54 H 0.3463 0.2210 0.1091 0.044 Uiso 1 1 calc R
C55 C 0.3402(3) 0.1900(2) 0.19208(15) 0.0272(8) Uani 1 1 d .
H55 H 0.3430 0.1361 0.1857 0.033 Uiso 1 1 calc R
Cl1 Cl 0.16448(10) 0.46611(7) 0.30252(6) 0.0547(3) Uani 1 1 d .
Cl2 Cl 0.07585(13) 0.51639(8) 0.40863(6) 0.0704(4) Uani 1 1 d .
C56 C 0.1118(4) 0.4385(2) 0.3672(2) 0.0497(12) Uani 1 1 d .
H56A H 0.0483 0.4058 0.3594 0.060 Uiso 1 1 calc R
H56B H 0.1653 0.4071 0.3888 0.060 Uiso 1 1 calc R
Cl3 Cl 0.31204(11) 0.61669(8) 0.40578(6) 0.0673(4) Uani 1 1 d .
Cl4 Cl 0.35567(13) 0.74557(9) 0.33172(5) 0.0723(4) Uani 1 1 d .
C57 C 0.4072(4) 0.6824(3) 0.38363(18) 0.0449(11) Uani 1 1 d .
H57A H 0.4678 0.6538 0.3683 0.054 Uiso 1 1 calc R
H57B H 0.4344 0.7124 0.4168 0.054 Uiso 1 1 calc R

loop_
_atom_site_aniso_label
_atom_site_aniso_U_11
_atom_site_aniso_U_22
_atom_site_aniso_U_33
_atom_site_aniso_U_23
_atom_site_aniso_U_13
_atom_site_aniso_U_12
Ru1 0.01710(14) 0.01692(14) 0.01631(14) -0.00136(11) 0.00449(10) -0.00149(11)
P1 0.0193(5) 0.0194(4) 0.0162(4) 0.0003(3) 0.0027(4) -0.0017(3)
P2 0.0189(5) 0.0214(5) 0.0232(5) -0.0039(4) 0.0045(4) -0.0022(4)
P3 0.0198(5) 0.0202(5) 0.0177(5) -0.0031(3) 0.0037(4) -0.0015(4)
Si1 0.0231(5) 0.0248(5) 0.0201(5) -0.0018(4) 0.0057(4) 0.0006(4)
O1 0.0504(19) 0.0265(16) 0.0459(18) 0.0104(13) 0.0162(15) -0.0011(13)
C1 0.023(2) 0.023(2) 0.024(2) -0.0043(15) 0.0074(16) -0.0007(15)
C2 0.0220(19) 0.0223(19) 0.0208(18) -0.0013(14) -0.0016(15) 0.0054(15)
C3 0.032(2) 0.036(2) 0.030(2) -0.0087(18) 0.0013(18) 0.0112(18)
C4 0.049(3) 0.027(2) 0.030(2) -0.0122(17) -0.006(2) 0.0098(19)
C5 0.054(3) 0.021(2) 0.026(2) -0.0034(16) -0.007(2) -0.0063(18)
C6 0.032(2) 0.028(2) 0.023(2) 0.0012(15) -0.0023(17) -0.0049(17)
C7 0.025(2) 0.0198(18) 0.0144(17) 0.0014(13) -0.0011(15) 0.0008(14)
C8 0.022(2) 0.0264(19) 0.029(2) -0.0019(16) 0.0064(16) 0.0021(16)
C9 0.029(2) 0.042(2) 0.036(2) -0.0126(19) 0.0019(19) 0.0063(18)
C10 0.030(2) 0.040(2) 0.046(3) -0.012(2) 0.009(2) 0.0098(18)
C11 0.020(2) 0.034(2) 0.044(3) 0.0027(18) 0.0035(18) 0.0063(16)
C12 0.024(2) 0.032(2) 0.029(2) -0.0035(17) 0.0044(16) -0.0025(16)
C13 0.0197(19) 0.0196(18) 0.028(2) -0.0021(15) 0.0039(16) -0.0011(14)
C14 0.028(2) 0.0218(19) 0.0150(17) -0.0023(13) 0.0011(15) 0.0023(15)
C15 0.031(2) 0.031(2) 0.027(2) 0.0025(16) -0.0003(17) -0.0006(17)
C16 0.049(3) 0.032(2) 0.034(2) 0.0110(18) -0.006(2) 0.004(2)
C17 0.045(3) 0.045(3) 0.035(2) -0.004(2) -0.010(2) 0.022(2)
C18 0.026(2) 0.050(3) 0.034(2) -0.005(2) -0.0017(18) 0.008(2)
C19 0.027(2) 0.034(2) 0.025(2) 0.0026(16) 0.0026(17) 0.0010(17)
C20 0.024(2) 0.0274(19) 0.0154(18) -0.0010(14) -0.0012(15) -0.0099(15)
C21 0.025(2) 0.036(2) 0.0230(19) -0.0004(16) 0.0027(16) -0.0113(17)
C22 0.031(2) 0.055(3) 0.024(2) -0.0081(19) 0.0087(18) -0.018(2)
C23 0.053(3) 0.048(3) 0.025(2) 0.0067(19) 0.005(2) -0.026(2)
C24 0.051(3) 0.029(2) 0.027(2) 0.0048(17) -0.002(2) -0.0130(19)
C25 0.032(2) 0.029(2) 0.0196(19) 0.0027(15) 0.0003(16) -0.0075(16)
C26 0.0198(19) 0.026(2) 0.027(2) -0.0012(15) 0.0001(16) -0.0034(15)
C27 0.044(3) 0.030(2) 0.062(3) -0.007(2) 0.027(2) -0.0093(19)
C28 0.056(3) 0.028(2) 0.077(4) -0.010(2) 0.019(3) -0.008(2)
C29 0.045(3) 0.034(3) 0.065(3) 0.014(2) 0.004(2) -0.016(2)
C30 0.052(3) 0.046(3) 0.044(3) 0.008(2) 0.019(2) -0.009(2)
C31 0.042(3) 0.034(2) 0.034(2) 0.0045(18) 0.013(2) -0.0016(19)
C32 0.0167(18) 0.029(2) 0.0278(19) -0.0066(16) 0.0002(15) 0.0060(15)
C33 0.027(2) 0.037(2) 0.038(2) -0.0041(18) 0.0005(19) -0.0049(17)
C34 0.034(3) 0.053(3) 0.039(3) -0.008(2) -0.015(2) -0.002(2)
C35 0.045(3) 0.061(3) 0.032(2) -0.001(2) -0.011(2) 0.009(2)
C36 0.038(3) 0.038(2) 0.034(2) 0.0063(18) 0.000(2) 0.0029(19)
C37 0.025(2) 0.027(2) 0.031(2) -0.0036(16) -0.0015(17) 0.0024(16)
C38 0.0225(19) 0.0209(18) 0.0204(18) -0.0042(14) 0.0035(15) -0.0006(14)
C39 0.028(2) 0.029(2) 0.024(2) -0.0022(15) 0.0071(17) 0.0010(16)
C40 0.033(2) 0.039(2) 0.030(2) 0.0018(18) -0.0021(19) 0.0074(18)
C41 0.025(2) 0.047(3) 0.045(3) -0.006(2) 0.002(2) 0.0100(19)
C42 0.028(2) 0.060(3) 0.033(2) -0.002(2) 0.0126(19) 0.006(2)
C43 0.024(2) 0.044(2) 0.023(2) 0.0002(17) 0.0062(17) 0.0039(17)
C44 0.024(2) 0.0224(19) 0.028(2) -0.0087(15) 0.0121(17) -0.0015(15)
C45 0.026(2) 0.032(2) 0.034(2) -0.0092(17) 0.0055(18) -0.0009(17)
C46 0.028(2) 0.045(3) 0.048(3) -0.020(2) 0.002(2) -0.0109(19)
C47 0.041(3) 0.034(3) 0.062(3) -0.024(2) 0.017(2) -0.016(2)
C48 0.040(3) 0.022(2) 0.056(3) -0.0095(19) 0.021(2) -0.0023(18)
C49 0.033(2) 0.026(2) 0.033(2) -0.0039(16) 0.0084(18) 0.0008(16)
C50 0.0220(19) 0.029(2) 0.0161(17) -0.0012(14) 0.0020(15) -0.0021(15)
C51 0.025(2) 0.034(2) 0.0185(18) -0.0013(16) 0.0036(15) 0.0013(16)
C52 0.037(2) 0.031(2) 0.030(2) 0.0055(17) 0.0012(19) -0.0041(18)
C53 0.044(3) 0.051(3) 0.021(2) 0.0122(18) 0.0005(19) 0.002(2)
C54 0.045(3) 0.049(3) 0.0153(19) -0.0023(17) 0.0043(18) -0.001(2)
C55 0.028(2) 0.032(2) 0.0215(19) -0.0060(15) 0.0030(16) 0.0005(16)
Cl1 0.0590(8) 0.0418(7) 0.0647(8) -0.0060(6) 0.0192(6) 0.0043(5)
Cl2 0.0970(11) 0.0547(8) 0.0610(9) -0.0122(6) 0.0218(8) -0.0120(7)
C56 0.047(3) 0.029(2) 0.074(4) 0.009(2) 0.011(3) 0.007(2)
Cl3 0.0508(8) 0.0736(9) 0.0776(10) -0.0147(7) 0.0026(7) -0.0152(7)
Cl4 0.0940(11) 0.0788(10) 0.0430(7) -0.0042(7) -0.0105(7) 0.0365(8)
C57 0.045(3) 0.057(3) 0.033(2) 0.001(2) 0.006(2) 0.010(2)

loop_
_atom_type_symbol
_atom_type_description
_atom_type_scat_dispersion_real
_atom_type_scat_dispersion_imag
_atom_type_scat_source
C C 0.0033 0.0016 'International Tables Vol C Tables 4.2.6.8 and 6.1.1.4'
H H 0.0000 0.0000 'International Tables Vol C Tables 4.2.6.8 and 6.1.1.4'
Cl Cl 0.1484 0.1585 'International Tables Vol C Tables 4.2.6.8 and 6.1.1.4'
O O 0.0106 0.0060 'International Tables Vol C Tables 4.2.6.8 and 6.1.1.4'
P P 0.1023 0.0942 'International Tables Vol C Tables 4.2.6.8 and 6.1.1.4'
Ru Ru -1.2594 0.8363 'International Tables Vol C Tables 4.2.6.8 and 6.1.1.4'
Si Si 0.0817 0.0704 'International Tables Vol C Tables 4.2.6.8 and 6.1.1.4'

loop_
_geom_angle_atom_site_label_1
_geom_angle_atom_site_label_2
_geom_angle_atom_site_label_3
_geom_angle
P1 Ru1 H 75.8(12)
P1 Ru1 P3 97.97(3)
P1 Ru1 Si1 81.77(3)
P2 Ru1 H 82.4(12)
P2 Ru1 P1 153.45(3)
P2 Ru1 P3 99.14(3)
P2 Ru1 Si1 79.65(3)
P3 Ru1 H 95.7(12)
Si1 Ru1 H 80.1(12)
Si1 Ru1 P3 175.69(3)
C1 Ru1 H 171.6(12)
C1 Ru1 P1 103.75(11)
C1 Ru1 P2 95.57(11)
C1 Ru1 P3 92.71(10)
C1 Ru1 Si1 91.53(10)
C7 P1 Ru1 111.69(11)
C14 P1 Ru1 121.66(11)
C14 P1 C7 99.77(15)
C20 P1 Ru1 115.43(11)
C20 P1 C7 101.48(15)
C20 P1 C14 103.98(16)
C13 P2 Ru1 110.89(12)
C26 P2 Ru1 116.07(12)
C26 P2 C13 101.57(16)
C26 P2 C32 104.65(17)
C32 P2 Ru1 120.11(12)
C32 P2 C13 101.03(16)
C38 P3 Ru1 115.98(11)
C44 P3 Ru1 112.15(11)
C44 P3 C38 99.35(16)
C50 P3 Ru1 120.43(11)
C50 P3 C38 102.41(16)
C50 P3 C44 103.80(16)
Ru1 Si1 H1 122.9(13)
C2 Si1 Ru1 109.52(11)
C2 Si1 H1 103.0(13)
C2 Si1 C8 110.59(15)
C8 Si1 Ru1 108.93(12)
C8 Si1 H1 101.3(13)
O1 C1 Ru1 177.4(3)
C3 C2 Si1 126.5(3)
C7 C2 Si1 116.1(2)
C7 C2 C3 117.3(3)
C2 C3 H3 119.4
C4 C3 C2 121.2(4)
C4 C3 H3 119.4
C3 C4 H4 119.8
C5 C4 C3 120.4(4)
C5 C4 H4 119.8
C4 C5 H5 120.0
C4 C5 C6 120.0(4)
C6 C5 H5 120.0
C5 C6 H6 120.2
C7 C6 C5 119.6(4)
C7 C6 H6 120.2
C2 C7 P1 117.6(3)
C6 C7 P1 120.9(3)
C6 C7 C2 121.4(3)
C9 C8 Si1 127.4(3)
C9 C8 C13 117.3(3)
C13 C8 Si1 115.3(3)
C8 C9 H9 119.2
C10 C9 C8 121.5(4)
C10 C9 H9 119.2
C9 C10 H10 120.0
C11 C10 C9 119.9(4)
C11 C10 H10 120.0
C10 C11 H11 120.0
C10 C11 C12 120.1(4)
C12 C11 H11 120.0
C11 C12 H12 119.9
C11 C12 C13 120.1(4)
C13 C12 H12 119.9
C8 C13 P2 115.6(3)
C12 C13 P2 123.4(3)
C12 C13 C8 121.0(3)
C15 C14 P1 117.7(3)
C19 C14 P1 124.4(3)
C19 C14 C15 117.9(3)
C14 C15 H15 119.7
C16 C15 C14 120.5(4)
C16 C15 H15 119.7
C15 C16 H16 119.5
C17 C16 C15 120.9(4)
C17 C16 H16 119.5
C16 C17 H17 120.4
C18 C17 C16 119.1(4)
C18 C17 H17 120.4
C17 C18 H18 119.5
C17 C18 C19 121.1(4)
C19 C18 H18 119.5
C14 C19 H19 119.8
C18 C19 C14 120.4(4)
C18 C19 H19 119.8
C21 C20 P1 122.0(3)
C21 C20 C25 119.0(3)
C25 C20 P1 118.7(3)
C20 C21 H21 120.1
C22 C21 C20 119.9(4)
C22 C21 H21 120.1
C21 C22 H22 119.6
C23 C22 C21 120.8(4)
C23 C22 H22 119.6
C22 C23 H23 120.1
C24 C23 C22 119.8(4)
C24 C23 H23 120.1
C23 C24 H24 119.9
C23 C24 C25 120.2(4)
C25 C24 H24 119.9
C20 C25 C24 120.2(4)
C20 C25 H25 119.9
C24 C25 H25 119.9
C27 C26 P2 119.8(3)
C27 C26 C31 117.8(3)
C31 C26 P2 122.2(3)
C26 C27 H27 119.4
C26 C27 C28 121.2(4)
C28 C27 H27 119.4
C27 C28 H28 119.8
C29 C28 C27 120.4(4)
C29 C28 H28 119.8
C28 C29 H29 120.7
C30 C29 C28 118.6(4)
C30 C29 H29 120.7
C29 C30 H30 119.4
C29 C30 C31 121.1(4)
C31 C30 H30 119.4
C26 C31 H31 119.6
C30 C31 C26 120.8(4)
C30 C31 H31 119.6
C33 C32 P2 124.1(3)
C37 C32 P2 117.4(3)
C37 C32 C33 118.4(3)
C32 C33 H33 120.0
C34 C33 C32 120.1(4)
C34 C33 H33 120.0
C33 C34 H34 119.6
C35 C34 C33 120.8(4)
C35 C34 H34 119.6
C34 C35 H35 120.1
C34 C35 C36 119.7(4)
C36 C35 H35 120.1
C35 C36 H36 120.2
C37 C36 C35 119.6(4)
C37 C36 H36 120.2
C32 C37 H37 119.3
C36 C37 C32 121.4(4)
C36 C37 H37 119.3
C39 C38 P3 119.4(3)
C43 C38 P3 122.8(3)
C43 C38 C39 117.8(3)
C38 C39 H39 119.6
C40 C39 C38 120.7(3)
C40 C39 H39 119.6
C39 C40 H40 119.8
C41 C40 C39 120.4(4)
C41 C40 H40 119.8
C40 C41 H41 120.2
C40 C41 C42 119.6(4)
C42 C41 H41 120.2
C41 C42 H42 119.9
C41 C42 C43 120.3(4)
C43 C42 H42 119.9
C38 C43 H43 119.4
C42 C43 C38 121.2(4)
C42 C43 H43 119.4
C45 C44 P3 122.4(3)
C45 C44 C49 117.7(3)
C49 C44 P3 119.6(3)
C44 C45 H45 119.8
C46 C45 C44 120.5(4)
C46 C45 H45 119.8
C45 C46 H46 119.7
C47 C46 C45 120.7(4)
C47 C46 H46 119.7
C46 C47 H47 120.0
C46 C47 C48 120.0(4)
C48 C47 H47 120.0
C47 C48 H48 120.2
C47 C48 C49 119.5(4)
C49 C48 H48 120.2
C44 C49 H49 119.2
C48 C49 C44 121.6(4)
C48 C49 H49 119.2
C51 C50 P3 118.0(3)
C51 C50 C55 118.5(3)
C55 C50 P3 123.5(3)
C50 C51 H51 119.4
C50 C51 C52 121.3(3)
C52 C51 H51 119.4
C51 C52 H52 120.0
C53 C52 C51 120.0(4)
C53 C52 H52 120.0
C52 C53 H53 120.3
C54 C53 C52 119.3(4)
C54 C53 H53 120.3
C53 C54 H54 119.6
C53 C54 C55 120.9(4)
C55 C54 H54 119.6
C50 C55 H55 120.0
C54 C55 C50 120.1(3)
C54 C55 H55 120.0
Cl1 C56 H56A 109.0
Cl1 C56 H56B 109.0
Cl2 C56 Cl1 113.0(2)
Cl2 C56 H56A 109.0
Cl2 C56 H56B 109.0
H56A C56 H56B 107.8
Cl3 C57 Cl4 112.4(3)
Cl3 C57 H57A 109.1
Cl3 C57 H57B 109.1
Cl4 C57 H57A 109.1
Cl4 C57 H57B 109.1
H57A C57 H57B 107.8

loop_
_geom_bond_atom_site_label_1
_geom_bond_atom_site_label_2
_geom_bond_distance
Ru1 H 1.60(3)
Ru1 P1 2.3347(9)
Ru1 P2 2.3310(10)
Ru1 P3 2.4261(9)
Ru1 Si1 2.3788(10)
Ru1 C1 1.895(4)
P1 C7 1.849(3)
P1 C14 1.849(4)
P1 C20 1.841(3)
P2 C13 1.841(3)
P2 C26 1.827(4)
P2 C32 1.830(4)
P3 C38 1.855(4)
P3 C44 1.845(4)
P3 C50 1.844(3)
Si1 H1 1.53(3)
Si1 C2 1.893(4)
Si1 C8 1.897(4)
O1 C1 1.151(4)
C2 C3 1.410(5)
C2 C7 1.394(5)
C3 H3 0.9500
C3 C4 1.383(5)
C4 H4 0.9500
C4 C5 1.371(6)
C5 H5 0.9500
C5 C6 1.393(5)
C6 H6 0.9500
C6 C7 1.392(5)
C8 C9 1.397(5)
C8 C13 1.405(5)
C9 H9 0.9500
C9 C10 1.384(5)
C10 H10 0.9500
C10 C11 1.376(6)
C11 H11 0.9500
C11 C12 1.381(5)
C12 H12 0.9500
C12 C13 1.385(5)
C14 C15 1.398(5)
C14 C19 1.394(5)
C15 H15 0.9500
C15 C16 1.378(5)
C16 H16 0.9500
C16 C17 1.376(6)
C17 H17 0.9500
C17 C18 1.365(6)
C18 H18 0.9500
C18 C19 1.386(5)
C19 H19 0.9500
C20 C21 1.392(5)
C20 C25 1.392(5)
C21 H21 0.9500
C21 C22 1.388(5)
C22 H22 0.9500
C22 C23 1.377(6)
C23 H23 0.9500
C23 C24 1.371(6)
C24 H24 0.9500
C24 C25 1.396(5)
C25 H25 0.9500
C26 C27 1.375(5)
C26 C31 1.383(5)
C27 H27 0.9500
C27 C28 1.387(6)
C28 H28 0.9500
C28 C29 1.376(6)
C29 H29 0.9500
C29 C30 1.364(6)
C30 H30 0.9500
C30 C31 1.381(5)
C31 H31 0.9500
C32 C33 1.397(5)
C32 C37 1.384(5)
C33 H33 0.9500
C33 C34 1.388(6)
C34 H34 0.9500
C34 C35 1.373(6)
C35 H35 0.9500
C35 C36 1.389(6)
C36 H36 0.9500
C36 C37 1.384(5)
C37 H37 0.9500
C38 C39 1.401(5)
C38 C43 1.385(5)
C39 H39 0.9500
C39 C40 1.385(5)
C40 H40 0.9500
C40 C41 1.376(5)
C41 H41 0.9500
C41 C42 1.378(6)
C42 H42 0.9500
C42 C43 1.384(5)
C43 H43 0.9500
C44 C45 1.393(5)
C44 C49 1.395(5)
C45 H45 0.9500
C45 C46 1.390(5)
C46 H46 0.9500
C46 C47 1.370(6)
C47 H47 0.9500
C47 C48 1.380(6)
C48 H48 0.9500
C48 C49 1.386(5)
C49 H49 0.9500
C50 C51 1.379(5)
C50 C55 1.402(5)
C51 H51 0.9500
C51 C52 1.396(5)
C52 H52 0.9500
C52 C53 1.383(5)
C53 H53 0.9500
C53 C54 1.382(6)
C54 H54 0.9500
C54 C55 1.390(5)
C55 H55 0.9500
Cl1 C56 1.755(5)
Cl2 C56 1.741(5)
C56 H56A 0.9900
C56 H56B 0.9900
Cl3 C57 1.747(5)
Cl4 C57 1.749(4)
C57 H57A 0.9900
C57 H57B 0.9900

loop_
_geom_torsion_atom_site_label_1
_geom_torsion_atom_site_label_2
_geom_torsion_atom_site_label_3
_geom_torsion_atom_site_label_4
_geom_torsion
Ru1 P1 C7 C2 11.0(3)
Ru1 P1 C7 C6 -171.7(2)
Ru1 P1 C14 C15 -35.5(3)
Ru1 P1 C14 C19 146.4(3)
Ru1 P1 C20 C21 -88.6(3)
Ru1 P1 C20 C25 85.1(3)
Ru1 P2 C13 C8 -27.1(3)
Ru1 P2 C13 C12 156.1(3)
Ru1 P2 C26 C27 -69.3(4)
Ru1 P2 C26 C31 106.6(3)
Ru1 P2 C32 C33 140.6(3)
Ru1 P2 C32 C37 -40.4(3)
Ru1 P3 C38 C39 29.4(3)
Ru1 P3 C38 C43 -148.7(3)
Ru1 P3 C44 C45 98.8(3)
Ru1 P3 C44 C49 -75.2(3)
Ru1 P3 C50 C51 24.9(3)
Ru1 P3 C50 C55 -155.5(3)
Ru1 Si1 C2 C3 170.3(3)
Ru1 Si1 C2 C7 -14.9(3)
Ru1 Si1 C8 C9 -162.0(3)
Ru1 Si1 C8 C13 16.5(3)
P1 C14 C15 C16 -179.7(3)
P1 C14 C19 C18 179.9(3)
P1 C20 C21 C22 173.2(3)
P1 C20 C25 C24 -173.2(3)
P2 C26 C27 C28 175.4(4)
P2 C26 C31 C30 -175.2(3)
P2 C32 C33 C34 179.6(3)
P2 C32 C37 C36 179.9(3)
P3 C38 C39 C40 -179.4(3)
P3 C38 C43 C42 179.6(3)
P3 C44 C45 C46 -175.7(3)
P3 C44 C49 C48 174.4(3)
P3 C50 C51 C52 -179.6(3)
P3 C50 C55 C54 179.0(3)
Si1 C2 C3 C4 175.6(3)
Si1 C2 C7 P1 2.8(4)
Si1 C2 C7 C6 -174.5(3)
Si1 C8 C9 C10 175.2(3)
Si1 C8 C13 P2 6.1(4)
Si1 C8 C13 C12 -177.0(3)
C2 Si1 C8 C9 -41.6(4)
C2 Si1 C8 C13 136.9(3)
C2 C3 C4 C5 -1.7(6)
C3 C2 C7 P1 178.0(3)
C3 C2 C7 C6 0.8(5)
C3 C4 C5 C6 0.8(6)
C4 C5 C6 C7 0.8(6)
C5 C6 C7 P1 -178.8(3)
C5 C6 C7 C2 -1.6(5)
C7 P1 C14 C15 87.6(3)
C7 P1 C14 C19 -90.4(3)
C7 P1 C20 C21 150.5(3)
C7 P1 C20 C25 -35.8(3)
C7 C2 C3 C4 0.9(5)
C8 Si1 C2 C3 50.3(4)
C8 Si1 C2 C7 -135.0(3)
C8 C9 C10 C11 1.9(7)
C9 C8 C13 P2 -175.2(3)
C9 C8 C13 C12 1.7(5)
C9 C10 C11 C12 1.2(6)
C10 C11 C12 C13 -2.7(6)
C11 C12 C13 P2 177.9(3)
C11 C12 C13 C8 1.3(5)
C13 P2 C26 C27 170.3(3)
C13 P2 C26 C31 -13.8(4)
C13 P2 C32 C33 -97.2(3)
C13 P2 C32 C37 81.8(3)
C13 C8 C9 C10 -3.3(6)
C14 P1 C7 C2 -118.9(3)
C14 P1 C7 C6 58.3(3)
C14 P1 C20 C21 47.2(3)
C14 P1 C20 C25 -139.1(3)
C14 C15 C16 C17 -0.4(6)
C15 C14 C19 C18 1.9(5)
C15 C16 C17 C18 2.0(6)
C16 C17 C18 C19 -1.6(6)
C17 C18 C19 C14 -0.4(6)
C19 C14 C15 C16 -1.5(5)
C20 P1 C7 C2 134.5(3)
C20 P1 C7 C6 -48.2(3)
C20 P1 C14 C15 -167.8(3)
C20 P1 C14 C19 14.1(3)
C20 C21 C22 C23 1.1(6)
C21 C20 C25 C24 0.7(5)
C21 C22 C23 C24 -1.7(6)
C22 C23 C24 C25 1.9(6)
C23 C24 C25 C20 -1.3(6)
C25 C20 C21 C22 -0.5(5)
C26 P2 C13 C8 96.9(3)
C26 P2 C13 C12 -79.9(3)
C26 P2 C32 C33 8.0(3)
C26 P2 C32 C37 -173.0(3)
C26 C27 C28 C29 1.0(8)
C27 C26 C31 C30 0.8(6)
C27 C28 C29 C30 -1.2(8)
C28 C29 C30 C31 1.3(7)
C29 C30 C31 C26 -1.1(7)
C31 C26 C27 C28 -0.7(7)
C32 P2 C13 C8 -155.5(3)
C32 P2 C13 C12 27.7(3)
C32 P2 C26 C27 65.5(4)
C32 P2 C26 C31 -118.6(3)
C32 C33 C34 C35 0.2(6)
C33 C32 C37 C36 -1.1(5)
C33 C34 C35 C36 -0.5(7)
C34 C35 C36 C37 0.1(6)
C35 C36 C37 C32 0.8(6)
C37 C32 C33 C34 0.6(5)
C38 P3 C44 C45 -138.1(3)
C38 P3 C44 C49 48.0(3)
C38 P3 C50 C51 -105.6(3)
C38 P3 C50 C55 74.0(3)
C38 C39 C40 C41 0.6(6)
C39 C38 C43 C42 1.4(6)
C39 C40 C41 C42 -0.1(6)
C40 C41 C42 C43 0.3(7)
C41 C42 C43 C38 -1.0(6)
C43 C38 C39 C40 -1.2(5)
C44 P3 C38 C39 -90.9(3)
C44 P3 C38 C43 91.0(3)
C44 P3 C50 C51 151.4(3)
C44 P3 C50 C55 -29.0(3)
C44 C45 C46 C47 2.0(6)
C45 C44 C49 C48 0.1(5)
C45 C46 C47 C48 -1.0(6)
C46 C47 C48 C49 -0.5(6)
C47 C48 C49 C44 0.9(6)
C49 C44 C45 C46 -1.6(5)
C50 P3 C38 C39 162.6(3)
C50 P3 C38 C43 -15.5(3)
C50 P3 C44 C45 -32.7(3)
C50 P3 C44 C49 153.3(3)
C50 C51 C52 C53 0.5(6)
C51 C50 C55 C54 -1.4(5)
C51 C52 C53 C54 -0.9(6)
C52 C53 C54 C55 0.2(6)
C53 C54 C55 C50 1.0(6)
C55 C50 C51 C52 0.7(5)
